data_7206623
loop_
_publ_author_name
'Li, Xia'
'Gu, Ya-Kun'
'Deng, Xue-Bin'
'Zhao, Kai'
'Jin, Lin-Pei'

_publ_section_title
;
 Effect of anions on architectures of transition metal complexes with
 1,4-bis(1,2,4-triazol-1-yl)butane
;
_journal_issue 22
_journal_name_full CrystEngComm
_journal_page_first 6665
_journal_paper_doi 10.1039/c1ce05491k
_journal_volume 13
_journal_year 2011
_chemical_formula_sum 'C8 H12 Cl2 Cu N6'
_chemical_formula_weight 326.68
_chemical_name_systematic
;

?

;
_space_group_IT_number 14
_symmetry_cell_setting monoclinic
_symmetry_space_group_name_Hall '-P 2ybc'
_symmetry_space_group_name_H-M 'P 1 21/c 1'
_atom_sites_solution_hydrogens geom
_atom_sites_solution_primary direct
_atom_sites_solution_secondary difmap
_audit_creation_method SHELXL-97
_cell_angle_alpha 90.00
_cell_angle_beta 96.744(3)
_cell_angle_gamma 90.00
_cell_formula_units_Z 2
_cell_length_a 7.5366(4)
_cell_length_b 9.4270(4)
_cell_length_c 8.9888(4)
_cell_measurement_reflns_used 1663
_cell_measurement_temperature 296(2)
_cell_measurement_theta_max 28.25
_cell_measurement_theta_min 3.14
_cell_volume 634.21(5)
_computing_cell_refinement 'Bruker SMART'
_computing_data_collection 'Bruker SMART'
_computing_data_reduction 'Bruker SAINT'
_computing_molecular_graphics 'Bruker SHELXTL'
_computing_publication_material 'Bruker SHELXTL'
_computing_structure_refinement 'SHELXL-97 (Sheldrick, 1997)'
_computing_structure_solution 'SHELXS-97 (Sheldrick, 1990)'
_diffrn_ambient_temperature 296(2)
_diffrn_measured_fraction_theta_full 0.989
_diffrn_measured_fraction_theta_max 0.989
_diffrn_measurement_device_type 'CCD area detector'
_diffrn_measurement_method 'phi and omega scans'
_diffrn_radiation_monochromator graphite
_diffrn_radiation_source 'fine-focus sealed tube'
_diffrn_radiation_type MoK\a
_diffrn_radiation_wavelength 0.71073
_diffrn_reflns_av_R_equivalents 0.0205
_diffrn_reflns_av_sigmaI/netI 0.0275
_diffrn_reflns_limit_h_max 7
_diffrn_reflns_limit_h_min -10
_diffrn_reflns_limit_k_max 12
_diffrn_reflns_limit_k_min -12
_diffrn_reflns_limit_l_max 11
_diffrn_reflns_limit_l_min -12
_diffrn_reflns_number 3816
_diffrn_reflns_theta_full 28.45
_diffrn_reflns_theta_max 28.45
_diffrn_reflns_theta_min 3.14
_exptl_absorpt_coefficient_mu 2.130
_exptl_absorpt_correction_T_max 0.6516
_exptl_absorpt_correction_T_min 0.5490
_exptl_absorpt_correction_type multi-scan
_exptl_absorpt_process_details SADABS
_exptl_crystal_density_diffrn 1.711
_exptl_crystal_density_method 'not measured'
_exptl_crystal_F_000 330
_exptl_crystal_size_max 0.32
_exptl_crystal_size_mid 0.28
_exptl_crystal_size_min 0.22
_refine_diff_density_max 0.372
_refine_diff_density_min -0.521
_refine_diff_density_rms 0.078
_refine_ls_extinction_method none
_refine_ls_goodness_of_fit_ref 1.072
_refine_ls_hydrogen_treatment constr
_refine_ls_matrix_type full
_refine_ls_number_parameters 79
_refine_ls_number_reflns 1580
_refine_ls_number_restraints 0
_refine_ls_restrained_S_all 1.072
_refine_ls_R_factor_all 0.0352
_refine_ls_R_factor_gt 0.0288
_refine_ls_shift/su_max 0.001
_refine_ls_shift/su_mean 0.000
_refine_ls_structure_factor_coef Fsqd
_refine_ls_weighting_details 'calc w=1/[\s^2^(Fo^2^)+(0.0333P)^2^+0.2107P] where P=(Fo^2^+2Fc^2^)/3'
_refine_ls_weighting_scheme calc
_refine_ls_wR_factor_gt 0.0672
_refine_ls_wR_factor_ref 0.0707
_reflns_number_gt 1362
_reflns_number_total 1580
_reflns_threshold_expression >2sigma(I)
_cod_data_source_file c1ce05491k.txt
_cod_data_source_block 100511a_0m
_cod_depositor_comments
;
The following automatic conversions were performed:

'_symmetry_cell_setting' value 'Monoclinic' changed to 'monoclinic'
according to /home/saulius/struct/CIF-dictionaries/cif_core.dic
dictionary named 'cif_core.dic' version 2.4.1 from
2010-06-29.

'_exptl_absorpt_correction_type' value 'Multi-scan'
changed to 'multi-scan' according to
/home/saulius/struct/CIF-dictionaries/cif_core.dic dictionary named
'cif_core.dic' version 2.4.1 from 2010-06-29.

Automatic conversion script
Id: cif_fix_values 1715 2011-07-08 13:25:40Z adriana 
;
_cod_original_sg_symbol_H-M P2(1)/c
_cod_database_code 7206623

loop_
_symmetry_equiv_pos_as_xyz
'x, y, z'
'-x, y+1/2, -z+1/2'
'-x, -y, -z'
'x, -y-1/2, z-1/2'

loop_
_atom_site_label
_atom_site_type_symbol
_atom_site_fract_x
_atom_site_fract_y
_atom_site_fract_z
_atom_site_U_iso_or_equiv
_atom_site_adp_type
_atom_site_occupancy
_atom_site_symmetry_multiplicity
_atom_site_calc_flag
_atom_site_refinement_flags
C1 C 0.7274(3) 0.7007(2) 0.0975(2) 0.0263(4) Uani 1 1 d .
H1 H 0.6321 0.6482 0.0510 0.032 Uiso 1 1 calc R
C2 C 0.9831(3) 0.7719(3) 0.1813(3) 0.0460(7) Uani 1 1 d .
H2 H 1.1068 0.7757 0.2031 0.055 Uiso 1 1 calc R
C3 C 0.5494(3) 0.9002(2) 0.1906(2) 0.0281(4) Uani 1 1 d .
H3A H 0.5588 0.9368 0.2921 0.034 Uiso 1 1 calc R
H3B H 0.4478 0.8364 0.1772 0.034 Uiso 1 1 calc R
C4 C 0.5167(3) 1.0226(2) 0.0816(2) 0.0334(5) Uani 1 1 d .
H4A H 0.6196 1.0852 0.0940 0.040 Uiso 1 1 calc R
H4B H 0.4143 1.0762 0.1064 0.040 Uiso 1 1 calc R
Cl1 Cl 1.26352(6) 0.62060(5) -0.00675(6) 0.02922(14) Uani 1 1 d .
Cu1 Cu 1.0000 0.5000 0.0000 0.02474(12) Uani 1 2 d S
N1 N 0.8981(2) 0.66590(19) 0.09958(19) 0.0280(4) Uani 1 1 d .
N2 N 0.7121(2) 0.82048(18) 0.17081(18) 0.0253(4) Uani 1 1 d .
N3 N 0.8770(2) 0.8687(2) 0.2272(2) 0.0449(5) Uani 1 1 d .

loop_
_atom_site_aniso_label
_atom_site_aniso_U_11
_atom_site_aniso_U_22
_atom_site_aniso_U_33
_atom_site_aniso_U_23
_atom_site_aniso_U_13
_atom_site_aniso_U_12
C1 0.0218(9) 0.0257(10) 0.0315(10) -0.0041(8) 0.0038(7) -0.0001(8)
C2 0.0225(10) 0.0522(16) 0.0630(16) -0.0311(13) 0.0040(10) -0.0011(10)
C3 0.0264(10) 0.0298(11) 0.0293(10) -0.0049(8) 0.0081(8) 0.0056(8)
C4 0.0390(12) 0.0278(12) 0.0327(11) -0.0069(9) 0.0017(9) 0.0084(9)
Cl1 0.0206(2) 0.0259(3) 0.0421(3) -0.0003(2) 0.00804(18) -0.00341(18)
Cu1 0.01739(18) 0.0223(2) 0.0357(2) -0.00733(14) 0.00837(13) -0.00171(12)
N1 0.0207(8) 0.0276(9) 0.0363(9) -0.0086(7) 0.0052(7) 0.0000(7)
N2 0.0201(8) 0.0258(9) 0.0302(8) -0.0039(7) 0.0038(6) 0.0013(6)
N3 0.0257(9) 0.0469(13) 0.0620(13) -0.0308(10) 0.0051(9) -0.0021(8)

loop_
_atom_type_symbol
_atom_type_description
_atom_type_scat_dispersion_real
_atom_type_scat_dispersion_imag
_atom_type_scat_source
C C 0.0033 0.0016 'International Tables Vol C Tables 4.2.6.8 and 6.1.1.4'
H H 0.0000 0.0000 'International Tables Vol C Tables 4.2.6.8 and 6.1.1.4'
N N 0.0061 0.0033 'International Tables Vol C Tables 4.2.6.8 and 6.1.1.4'
Cu Cu 0.3201 1.2651 'International Tables Vol C Tables 4.2.6.8 and 6.1.1.4'
Cl Cl 0.1484 0.1585 'International Tables Vol C Tables 4.2.6.8 and 6.1.1.4'

loop_
_geom_angle_atom_site_label_1
_geom_angle_atom_site_label_2
_geom_angle_atom_site_label_3
_geom_angle
_geom_angle_site_symmetry_1
_geom_angle_site_symmetry_3
N2 C1 N1 110.27(17) . .
N2 C1 H1 124.9 . .
N1 C1 H1 124.9 . .
N3 C2 N1 114.59(19) . .
N3 C2 H2 122.7 . .
N1 C2 H2 122.7 . .
N2 C3 C4 112.75(17) . .
N2 C3 H3A 109.0 . .
C4 C3 H3A 109.0 . .
N2 C3 H3B 109.0 . .
C4 C3 H3B 109.0 . .
H3A C3 H3B 107.8 . .
C3 C4 C4 114.0(2) . 3_675
C3 C4 H4A 108.8 . .
C4 C4 H4A 108.8 3_675 .
C3 C4 H4B 108.8 . .
C4 C4 H4B 108.8 3_675 .
H4A C4 H4B 107.7 . .
N1 Cu1 N1 180.00(9) . 3_765
N1 Cu1 Cl1 89.80(5) . 3_765
N1 Cu1 Cl1 90.20(5) 3_765 3_765
N1 Cu1 Cl1 90.20(5) . .
N1 Cu1 Cl1 89.80(5) 3_765 .
Cl1 Cu1 Cl1 180.0 3_765 .
C1 N1 C2 102.80(17) . .
C1 N1 Cu1 127.61(14) . .
C2 N1 Cu1 129.56(14) . .
C1 N2 N3 109.95(16) . .
C1 N2 C3 128.52(17) . .
N3 N2 C3 121.50(17) . .
C2 N3 N2 102.38(17) . .

loop_
_geom_bond_atom_site_label_1
_geom_bond_atom_site_label_2
_geom_bond_distance
_geom_bond_site_symmetry_2
C1 N2 1.319(3) .
C1 N1 1.325(2) .
C1 H1 0.9300 .
C2 N3 1.311(3) .
C2 N1 1.356(3) .
C2 H2 0.9300 .
C3 N2 1.467(2) .
C3 C4 1.515(3) .
C3 H3A 0.9700 .
C3 H3B 0.9700 .
C4 C4 1.520(4) 3_675
C4 H4A 0.9700 .
C4 H4B 0.9700 .
Cl1 Cu1 2.2954(5) .
Cu1 N1 1.9997(17) .
Cu1 N1 1.9997(17) 3_765
Cu1 Cl1 2.2954(5) 3_765
N2 N3 1.364(2) .
